data_7061554
loop_
_publ_author_name
'Bashirov, Denis A.'
'Kolybalov, Dmitry S.'
'Mironova, Olga A.'
'Sukhikh, Taisiya S.'
'Konchenko, Sergey N.'

_publ_section_title
;
 On the usability of salt metathesis reactions for the synthesis of
 sterically crowded tris-formamidinate Ln(iii) complexes: success and
 limits. Spontaneous reduction of Eu(iii) to Eu(ii)
;
_journal_issue 25
_journal_name_full 'New Journal of Chemistry'
_journal_page_first 11994
_journal_page_last 12001
_journal_paper_doi 10.1039/D2NJ01589G
_journal_volume 46
_journal_year 2022
_chemical_formula_moiety 'C75 H105 N6 Nd'
_chemical_formula_sum 'C75 H105 N6 Nd'
_chemical_formula_weight 1234.88
_chemical_name_systematic 'tris-(bis-(2,6-diisopropylphenyl)formanidinate) neodymium (III)'
_chemical_properties_physical Air-sensitive,Moisture-sensitive
_space_group_crystal_system monoclinic
_space_group_IT_number 14
_space_group_name_Hall '-P 2yn'
_space_group_name_H-M_alt 'P 1 21/n 1'
_atom_sites_solution_hydrogens geom
_atom_sites_solution_primary dual
_audit_creation_date 2021-04-07
_audit_creation_method
;
Olex2 1.3
(compiled 2020.07.31 svn.rc2a77460 for OlexSys, GUI svn.r6145)
;
_audit_update_record
;
2022-01-11 deposited with the CCDC.	2022-05-24 downloaded from the CCDC.
;
_cell_angle_alpha 90
_cell_angle_beta 100.0750(10)
_cell_angle_gamma 90
_cell_formula_units_Z 4
_cell_length_a 13.0830(3)
_cell_length_b 20.4856(5)
_cell_length_c 26.3710(6)
_cell_measurement_reflns_used 9901
_cell_measurement_temperature 150(2)
_cell_measurement_theta_max 28.49
_cell_measurement_theta_min 2.25
_cell_volume 6958.8(3)
_computing_cell_refinement 'Bruker SAINT'
_computing_data_collection 'Bruker APEX3'
_computing_data_reduction 'Bruker SAINT'
_computing_molecular_graphics 'Olex2 1.3 (Dolomanov et al., 2009)'
_computing_publication_material 'Olex2 1.3 (Dolomanov et al., 2009)'
_computing_structure_refinement 'SHELXL 2014/7 (Sheldrick, 2015)'
_computing_structure_solution 'SHELXT 2014/5 (Sheldrick, 2014)'
_diffrn_ambient_temperature 150(2)
_diffrn_detector PIXEL
_diffrn_detector_area_resol_mean 7.41
_diffrn_detector_type 'Bruker PHOTON III area detector'
_diffrn_measured_fraction_theta_full 0.999
_diffrn_measured_fraction_theta_max 0.998
_diffrn_measurement_device 'three-circle diffractometer'
_diffrn_measurement_device_type 'Bruker D8 Venture diffractometer'
_diffrn_measurement_method '\w and \f scans'
_diffrn_radiation_monochromator 'Incoatec HELIOS multilayer mirrors'
_diffrn_radiation_type MoK\a
_diffrn_radiation_wavelength 0.71073
_diffrn_reflns_av_R_equivalents 0.0627
_diffrn_reflns_av_unetI/netI 0.0465
_diffrn_reflns_Laue_measured_fraction_full 0.999
_diffrn_reflns_Laue_measured_fraction_max 0.998
_diffrn_reflns_limit_h_max 18
_diffrn_reflns_limit_h_min -18
_diffrn_reflns_limit_k_max 29
_diffrn_reflns_limit_k_min -29
_diffrn_reflns_limit_l_max 37
_diffrn_reflns_limit_l_min -37
_diffrn_reflns_number 139058
_diffrn_reflns_point_group_measured_fraction_full 0.999
_diffrn_reflns_point_group_measured_fraction_max 0.998
_diffrn_reflns_theta_full 25.242
_diffrn_reflns_theta_max 30.534
_diffrn_reflns_theta_min 1.637
_diffrn_source 'Incoatec IuS3.0 microfocus X-ray tube'
_diffrn_source_current 1.4
_diffrn_source_power 0.07
_diffrn_source_voltage 50.0
_exptl_absorpt_coefficient_mu 0.790
_exptl_absorpt_correction_T_max 0.7461
_exptl_absorpt_correction_T_min 0.6904
_exptl_absorpt_correction_type multi-scan
_exptl_absorpt_process_details
;
SADABS-2016/2 (Bruker,2016/2) was used for absorption correction.
wR2(int) was 0.1048 before and 0.0535 after correction.
The Ratio of minimum to maximum transmission is 0.9253.
The \l/2 correction factor is Not present.
;
_exptl_crystal_colour 'clear light blue'
_exptl_crystal_colour_lustre clear
_exptl_crystal_colour_modifier light
_exptl_crystal_colour_primary blue
_exptl_crystal_density_diffrn 1.179
_exptl_crystal_description needle
_exptl_crystal_F_000 2628
_exptl_crystal_preparation 'Schlenk technique'
_exptl_crystal_recrystallization_method 'by crystallization from hot toluene'
_exptl_crystal_size_max 0.13
_exptl_crystal_size_mid 0.08
_exptl_crystal_size_min 0.08
_refine_diff_density_max 1.083
_refine_diff_density_min -1.087
_refine_diff_density_rms 0.097
_refine_ls_extinction_method none
_refine_ls_goodness_of_fit_ref 1.301
_refine_ls_hydrogen_treatment constr
_refine_ls_matrix_type full
_refine_ls_number_parameters 739
_refine_ls_number_reflns 21263
_refine_ls_number_restraints 0
_refine_ls_restrained_S_all 1.301
_refine_ls_R_factor_all 0.1073
_refine_ls_R_factor_gt 0.0763
_refine_ls_shift/su_max 0.001
_refine_ls_shift/su_mean 0.000
_refine_ls_structure_factor_coef Fsqd
_refine_ls_weighting_details 'w=1/[\s^2^(Fo^2^)+27.1598P] where P=(Fo^2^+2Fc^2^)/3'
_refine_ls_weighting_scheme calc
_refine_ls_wR_factor_gt 0.1403
_refine_ls_wR_factor_ref 0.1490
_reflns_Friedel_coverage 0.000
_reflns_number_gt 15080
_reflns_number_total 21263
_reflns_threshold_expression 'I > 2\s(I)'
_cod_data_source_file d2nj01589g2.cif
_cod_data_source_block mo_kds458_0m
_cod_depositor_comments 'Adding full bibliography for 7061550--7061554.cif.'
_cod_database_code 7061554
_shelx_shelxl_version_number 2014/7
_shelx_space_group_comment
;
The symmetry employed for this shelxl refinement is uniquely defined
by the following loop, which should always be used as a source of
symmetry information in preference to the above space-group names.
They are only intended as comments.
;
_shelx_estimated_absorpt_t_max 0.939
_shelx_estimated_absorpt_t_min 0.904
_olex2_refinement_description
;
1. Fixed Uiso
 At 1.2 times of:
  All C(H) groups
 At 1.5 times of:
  All C(H,H,H) groups
2.a Ternary CH refined with riding coordinates:
 C8(H8), C11(H11), C20(H20), C23(H23), C36(H36), C33(H33), C45(H45), C48(H48),
 C70(H70), C73(H73), C58(H58), C61(H61)
2.b Aromatic/amide H refined with riding coordinates:
 C1(H1), C4(H4), C5(H5), C6(H6), C18(H18), C17(H17), C16(H16), C26(H26),
 C29(H29), C30(H30), C31(H31), C41(H41), C42(H42), C43(H43), C51(H51), C66(H66),
  C67(H67), C68(H68), C56(H56), C55(H55), C54(H54)
2.c Fitted hexagon refined as free rotating group:
 C15(C14,C19,C18,C17,C16), C57(C56,C55,C54,C53,C52)
2.d Idealised Me refined as rotating group:
 C9(H9A,H9B,H9C), C10(H10A,H10B,H10C), C12(H12A,H12B,H12C), C13(H13A,H13B,
 H13C), C21(H21A,H21B,H21C), C22(H22A,H22B,H22C), C24(H24A,H24B,H24C), C25(H25A,
 H25B,H25C), C38(H38A,H38B,H38C), C37(H37A,H37B,H37C), C34(H34A,H34B,H34C),
 C35(H35A,H35B,H35C), C47(H47A,H47B,H47C), C46(H46A,H46B,H46C), C49(H49A,H49B,
 H49C), C50(H50A,H50B,H50C), C71(H71A,H71B,H71C), C72(H72A,H72B,H72C), C75(H75A,
 H75B,H75C), C74(H74A,H74B,H74C), C59(H59A,H59B,H59C), C60(H60A,H60B,H60C),
 C63(H63A,H63B,H63C), C62(H62A,H62B,H62C)
;
_olex2_submission_special_instructions 'No special instructions were received'

loop_
_space_group_symop_operation_xyz
'x, y, z'
'-x+1/2, y+1/2, -z+1/2'
'-x, -y, -z'
'x-1/2, -y-1/2, z-1/2'

loop_
_atom_site_label
_atom_site_type_symbol
_atom_site_fract_x
_atom_site_fract_y
_atom_site_fract_z
_atom_site_U_iso_or_equiv
_atom_site_adp_type
_atom_site_occupancy
_atom_site_site_symmetry_order
_atom_site_calc_flag
_atom_site_refinement_flags_posn
_atom_site_refinement_flags_adp
_atom_site_refinement_flags_occupancy
_atom_site_disorder_assembly
_atom_site_disorder_group
Nd1 Nd 0.68341(2) 0.24860(2) 0.39520(2) 0.02423(6) Uani 1 1 d . . . . .
N1 N 0.7415(3) 0.18152(19) 0.32598(14) 0.0254(8) Uani 1 1 d . . . . .
N2 N 0.5840(3) 0.1567(2) 0.34917(16) 0.0376(11) Uani 1 1 d . . . . .
N3 N 0.7992(3) 0.20975(18) 0.47433(14) 0.0230(7) Uani 1 1 d . . . . .
N4 N 0.6351(2) 0.2443(2) 0.48307(13) 0.0258(7) Uani 1 1 d . . . . .
N5 N 0.5826(3) 0.3457(2) 0.35764(16) 0.0309(9) Uani 1 1 d . . . . .
N6 N 0.7607(3) 0.35706(19) 0.38134(16) 0.0300(8) Uani 1 1 d . . . . .
C1 C 0.6561(3) 0.1456(3) 0.32085(17) 0.0315(10) Uani 1 1 d . . . . .
H1 H 0.6465 0.1111 0.2963 0.038 Uiso 1 1 calc R U . . .
C2 C 0.8119(3) 0.1643(2) 0.29233(17) 0.0270(9) Uani 1 1 d . . . . .
C3 C 0.7822(4) 0.1673(3) 0.23811(18) 0.0319(10) Uani 1 1 d . . . . .
C4 C 0.8537(4) 0.1483(3) 0.20764(19) 0.0365(11) Uani 1 1 d . . . . .
H4 H 0.8337 0.1487 0.1712 0.044 Uiso 1 1 calc R U . . .
C5 C 0.9532(4) 0.1288(3) 0.2289(2) 0.0396(12) Uani 1 1 d . . . . .
H5 H 1.0010 0.1164 0.2073 0.048 Uiso 1 1 calc R U . . .
C6 C 0.9824(4) 0.1277(2) 0.28170(19) 0.0332(10) Uani 1 1 d . . . . .
H6 H 1.0510 0.1146 0.2962 0.040 Uiso 1 1 calc R U . . .
C7 C 0.9140(3) 0.1453(2) 0.31442(17) 0.0234(8) Uani 1 1 d . . . . .
C8 C 0.9452(3) 0.1382(2) 0.37165(17) 0.0247(8) Uani 1 1 d . . . . .
H8 H 0.9116 0.1746 0.3881 0.030 Uiso 1 1 calc R U . . .
C9 C 1.0627(4) 0.1426(3) 0.3912(2) 0.0385(12) Uani 1 1 d . . . . .
H9A H 1.0970 0.1046 0.3791 0.058 Uiso 1 1 calc R U . . .
H9B H 1.0761 0.1435 0.4289 0.058 Uiso 1 1 calc R U . . .
H9C H 1.0898 0.1826 0.3780 0.058 Uiso 1 1 calc R U . . .
C10 C 0.9053(4) 0.0742(3) 0.3902(2) 0.0391(12) Uani 1 1 d . . . . .
H10A H 0.8295 0.0728 0.3809 0.059 Uiso 1 1 calc R U . . .
H10B H 0.9256 0.0710 0.4277 0.059 Uiso 1 1 calc R U . . .
H10C H 0.9352 0.0375 0.3739 0.059 Uiso 1 1 calc R U . . .
C11 C 0.6755(4) 0.1897(3) 0.2111(2) 0.0466(15) Uani 1 1 d . . . . .
H11 H 0.6397 0.2110 0.2373 0.056 Uiso 1 1 calc R U . . .
C12 C 0.6083(5) 0.1317(4) 0.1876(2) 0.075(2) Uani 1 1 d . . . . .
H12A H 0.6441 0.1084 0.1634 0.112 Uiso 1 1 calc R U . . .
H12B H 0.5414 0.1480 0.1694 0.112 Uiso 1 1 calc R U . . .
H12C H 0.5967 0.1020 0.2151 0.112 Uiso 1 1 calc R U . . .
C13 C 0.6815(5) 0.2392(4) 0.1683(2) 0.064(2) Uani 1 1 d . . . . .
H13A H 0.7226 0.2770 0.1827 0.097 Uiso 1 1 calc R U . . .
H13B H 0.6113 0.2536 0.1533 0.097 Uiso 1 1 calc R U . . .
H13C H 0.7143 0.2189 0.1416 0.097 Uiso 1 1 calc R U . . .
C15 C 0.5058(2) 0.04636(19) 0.34772(15) 0.0534(17) Uani 1 1 d G . . . .
C14 C 0.4962(2) 0.11340(19) 0.34024(14) 0.0451(15) Uani 1 1 d G . . . .
C19 C 0.3991(3) 0.14077(19) 0.32294(15) 0.0564(19) Uani 1 1 d G . . . .
C18 C 0.3117(2) 0.1011(3) 0.31312(16) 0.078(3) Uani 1 1 d G . . . .
H18 H 0.2454 0.1198 0.3013 0.094 Uiso 1 1 calc R U . . .
C17 C 0.3213(3) 0.0341(2) 0.32060(17) 0.088(3) Uani 1 1 d G . . . .
H17 H 0.2616 0.0069 0.3139 0.106 Uiso 1 1 calc R U . . .
C16 C 0.4184(4) 0.00669(18) 0.33790(17) 0.076(3) Uani 1 1 d G . . . .
H16 H 0.4250 -0.0391 0.3430 0.091 Uiso 1 1 calc R U . . .
C20 C 0.3855(4) 0.2137(4) 0.3117(2) 0.060(2) Uani 1 1 d . . . . .
H20 H 0.4353 0.2373 0.3386 0.072 Uiso 1 1 calc R U . . .
C21 C 0.2769(4) 0.2414(5) 0.3131(3) 0.081(3) Uani 1 1 d . . . . .
H21A H 0.2270 0.2228 0.2847 0.122 Uiso 1 1 calc R U . . .
H21B H 0.2782 0.2890 0.3095 0.122 Uiso 1 1 calc R U . . .
H21C H 0.2562 0.2301 0.3459 0.122 Uiso 1 1 calc R U . . .
C22 C 0.4141(5) 0.2309(5) 0.2597(3) 0.088(3) Uani 1 1 d . . . . .
H22A H 0.4880 0.2220 0.2606 0.133 Uiso 1 1 calc R U . . .
H22B H 0.4002 0.2773 0.2525 0.133 Uiso 1 1 calc R U . . .
H22C H 0.3726 0.2045 0.2327 0.133 Uiso 1 1 calc R U . . .
C23 C 0.6084(5) 0.0122(3) 0.3678(3) 0.0561(18) Uani 1 1 d . . . . .
H23 H 0.6612 0.0465 0.3804 0.067 Uiso 1 1 calc R U . . .
C24 C 0.6481(7) -0.0273(4) 0.3255(3) 0.092(3) Uani 1 1 d . . . . .
H24A H 0.7169 -0.0452 0.3393 0.138 Uiso 1 1 calc R U . . .
H24B H 0.6529 0.0012 0.2962 0.138 Uiso 1 1 calc R U . . .
H24C H 0.5999 -0.0632 0.3143 0.138 Uiso 1 1 calc R U . . .
C25 C 0.6033(6) -0.0352(3) 0.4126(3) 0.072(2) Uani 1 1 d . . . . .
H25A H 0.5883 -0.0107 0.4424 0.108 Uiso 1 1 calc R U . . .
H25B H 0.6700 -0.0577 0.4220 0.108 Uiso 1 1 calc R U . . .
H25C H 0.5483 -0.0674 0.4020 0.108 Uiso 1 1 calc R U . . .
C26 C 0.7269(3) 0.2206(2) 0.50302(17) 0.0246(8) Uani 1 1 d . . . . .
H26 H 0.7419 0.2111 0.5388 0.030 Uiso 1 1 calc R U . . .
C28 C 0.8966(4) 0.1217(2) 0.52653(17) 0.0278(9) Uani 1 1 d . . . . .
C29 C 0.9919(4) 0.0998(3) 0.55439(19) 0.0380(12) Uani 1 1 d . . . . .
H29 H 0.9946 0.0591 0.5719 0.046 Uiso 1 1 calc R U . . .
C30 C 1.0813(4) 0.1359(3) 0.5570(2) 0.0397(12) Uani 1 1 d . . . . .
H30 H 1.1450 0.1201 0.5759 0.048 Uiso 1 1 calc R U . . .
C31 C 1.0782(4) 0.1947(2) 0.53199(19) 0.0332(10) Uani 1 1 d . . . . .
H31 H 1.1405 0.2190 0.5336 0.040 Uiso 1 1 calc R U . . .
C32 C 0.9862(3) 0.2196(2) 0.50444(18) 0.0286(9) Uani 1 1 d . . . . .
C27 C 0.8944(3) 0.1825(2) 0.50191(16) 0.0230(8) Uani 1 1 d . . . . .
C36 C 0.8017(4) 0.0781(2) 0.5251(2) 0.0366(11) Uani 1 1 d . . . . .
H36 H 0.7452 0.0951 0.4978 0.044 Uiso 1 1 calc R U . . .
C38 C 0.7618(5) 0.0790(3) 0.5765(2) 0.0551(16) Uani 1 1 d . . . . .
H38A H 0.8147 0.0605 0.6036 0.083 Uiso 1 1 calc R U . . .
H38B H 0.6982 0.0530 0.5733 0.083 Uiso 1 1 calc R U . . .
H38C H 0.7471 0.1241 0.5854 0.083 Uiso 1 1 calc R U . . .
C37 C 0.8240(6) 0.0080(3) 0.5119(3) 0.0562(17) Uani 1 1 d . . . . .
H37A H 0.8487 0.0069 0.4788 0.084 Uiso 1 1 calc R U . . .
H37B H 0.7604 -0.0179 0.5093 0.084 Uiso 1 1 calc R U . . .
H37C H 0.8774 -0.0102 0.5389 0.084 Uiso 1 1 calc R U . . .
C33 C 0.9846(4) 0.2863(2) 0.4799(2) 0.0328(11) Uani 1 1 d . . . . .
H33 H 0.9321 0.2856 0.4474 0.039 Uiso 1 1 calc R U . . .
C34 C 1.0883(4) 0.3070(3) 0.4662(3) 0.0481(14) Uani 1 1 d . . . . .
H34A H 1.1390 0.3132 0.4979 0.072 Uiso 1 1 calc R U . . .
H34B H 1.0794 0.3480 0.4469 0.072 Uiso 1 1 calc R U . . .
H34C H 1.1130 0.2730 0.4452 0.072 Uiso 1 1 calc R U . . .
C35 C 0.9504(5) 0.3372(3) 0.5158(3) 0.0516(15) Uani 1 1 d . . . . .
H35A H 0.8805 0.3266 0.5219 0.077 Uiso 1 1 calc R U . . .
H35B H 0.9500 0.3805 0.5000 0.077 Uiso 1 1 calc R U . . .
H35C H 0.9988 0.3371 0.5487 0.077 Uiso 1 1 calc R U . . .
C39 C 0.5662(3) 0.2541(3) 0.51981(16) 0.0285(8) Uani 1 1 d . . . . .
C40 C 0.5926(4) 0.2924(2) 0.56372(19) 0.0336(10) Uani 1 1 d . . . . .
C41 C 0.5263(5) 0.2935(3) 0.5997(2) 0.0489(14) Uani 1 1 d . . . . .
H41 H 0.5445 0.3189 0.6301 0.059 Uiso 1 1 calc R U . . .
C42 C 0.4351(5) 0.2586(3) 0.5923(2) 0.0523(16) Uani 1 1 d . . . . .
H42 H 0.3907 0.2601 0.6172 0.063 Uiso 1 1 calc R U . . .
C43 C 0.4085(4) 0.2213(3) 0.5483(2) 0.0418(13) Uani 1 1 d . . . . .
H43 H 0.3451 0.1976 0.5432 0.050 Uiso 1 1 calc R U . . .
C44 C 0.4723(4) 0.2177(2) 0.51108(19) 0.0304(10) Uani 1 1 d . . . . .
C45 C 0.4431(3) 0.1735(2) 0.46497(19) 0.0308(10) Uani 1 1 d . . . . .
H45 H 0.4646 0.1957 0.4348 0.037 Uiso 1 1 calc R U . . .
C47 C 0.5015(5) 0.1094(3) 0.4731(2) 0.0445(13) Uani 1 1 d . . . . .
H47A H 0.5761 0.1176 0.4757 0.067 Uiso 1 1 calc R U . . .
H47B H 0.4777 0.0802 0.4440 0.067 Uiso 1 1 calc R U . . .
H47C H 0.4886 0.0889 0.5050 0.067 Uiso 1 1 calc R U . . .
C46 C 0.3268(4) 0.1599(3) 0.4512(3) 0.0516(16) Uani 1 1 d . . . . .
H46A H 0.3041 0.1355 0.4792 0.077 Uiso 1 1 calc R U . . .
H46B H 0.3125 0.1343 0.4194 0.077 Uiso 1 1 calc R U . . .
H46C H 0.2890 0.2014 0.4462 0.077 Uiso 1 1 calc R U . . .
C48 C 0.6892(4) 0.3348(3) 0.5747(2) 0.0417(12) Uani 1 1 d . . . . .
H48 H 0.7208 0.3363 0.5428 0.050 Uiso 1 1 calc R U . . .
C49 C 0.7712(5) 0.3068(4) 0.6188(2) 0.0609(18) Uani 1 1 d . . . . .
H49A H 0.8323 0.3353 0.6245 0.091 Uiso 1 1 calc R U . . .
H49B H 0.7916 0.2630 0.6094 0.091 Uiso 1 1 calc R U . . .
H49C H 0.7415 0.3042 0.6504 0.091 Uiso 1 1 calc R U . . .
C50 C 0.6665(5) 0.4047(3) 0.5891(3) 0.0564(16) Uani 1 1 d . . . . .
H50A H 0.6454 0.4051 0.6229 0.085 Uiso 1 1 calc R U . . .
H50B H 0.6104 0.4226 0.5633 0.085 Uiso 1 1 calc R U . . .
H50C H 0.7291 0.4314 0.5902 0.085 Uiso 1 1 calc R U . . .
C51 C 0.6677(3) 0.3807(2) 0.36253(19) 0.0327(10) Uani 1 1 d . . . . .
H51 H 0.6623 0.4252 0.3521 0.039 Uiso 1 1 calc R U . . .
C64 C 0.8445(3) 0.4027(2) 0.3849(2) 0.0323(10) Uani 1 1 d . . . . .
C65 C 0.8446(4) 0.4607(3) 0.4132(2) 0.0417(13) Uani 1 1 d . . . . .
C66 C 0.9265(5) 0.5050(3) 0.4133(3) 0.0520(16) Uani 1 1 d . . . . .
H66 H 0.9277 0.5446 0.4321 0.062 Uiso 1 1 calc R U . . .
C67 C 1.0053(5) 0.4918(3) 0.3861(3) 0.0541(17) Uani 1 1 d . . . . .
H67 H 1.0595 0.5225 0.3859 0.065 Uiso 1 1 calc R U . . .
C68 C 1.0054(4) 0.4345(3) 0.3597(3) 0.0469(14) Uani 1 1 d . . . . .
H68 H 1.0607 0.4256 0.3417 0.056 Uiso 1 1 calc R U . . .
C69 C 0.9263(4) 0.3893(2) 0.3585(2) 0.0340(11) Uani 1 1 d . . . . .
C70 C 0.9256(3) 0.3271(2) 0.3263(2) 0.0319(11) Uani 1 1 d . . . . .
H70 H 0.8994 0.2907 0.3457 0.038 Uiso 1 1 calc R U . . .
C71 C 0.8524(5) 0.3342(3) 0.2750(2) 0.0494(15) Uani 1 1 d . . . . .
H71A H 0.7818 0.3424 0.2812 0.074 Uiso 1 1 calc R U . . .
H71B H 0.8532 0.2939 0.2550 0.074 Uiso 1 1 calc R U . . .
H71C H 0.8749 0.3708 0.2557 0.074 Uiso 1 1 calc R U . . .
C72 C 1.0325(4) 0.3076(3) 0.3157(3) 0.0487(15) Uani 1 1 d . . . . .
H72A H 1.0553 0.3392 0.2921 0.073 Uiso 1 1 calc R U . . .
H72B H 1.0286 0.2641 0.3000 0.073 Uiso 1 1 calc R U . . .
H72C H 1.0823 0.3069 0.3481 0.073 Uiso 1 1 calc R U . . .
C73 C 0.7612(4) 0.4798(3) 0.4437(2) 0.0446(14) Uani 1 1 d . . . . .
H73 H 0.7139 0.4416 0.4442 0.054 Uiso 1 1 calc R U . . .
C75 C 0.6948(5) 0.5382(3) 0.4190(3) 0.0619(19) Uani 1 1 d . . . . .
H75A H 0.6407 0.5480 0.4393 0.093 Uiso 1 1 calc R U . . .
H75B H 0.6626 0.5269 0.3837 0.093 Uiso 1 1 calc R U . . .
H75C H 0.7394 0.5765 0.4185 0.093 Uiso 1 1 calc R U . . .
C74 C 0.8037(6) 0.4984(3) 0.4992(3) 0.0613(18) Uani 1 1 d . . . . .
H74A H 0.8471 0.5375 0.4998 0.092 Uiso 1 1 calc R U . . .
H74B H 0.8454 0.4624 0.5163 0.092 Uiso 1 1 calc R U . . .
H74C H 0.7459 0.5074 0.5173 0.092 Uiso 1 1 calc R U . . .
C57 C 0.4777(3) 0.4066(3) 0.28666(14) 0.065(2) Uani 1 1 d G . . . .
C56 C 0.3900(3) 0.4433(3) 0.26763(14) 0.112(4) Uani 1 1 d G . . . .
H56 H 0.3820 0.4618 0.2341 0.134 Uiso 1 1 calc R U . . .
C55 C 0.3139(3) 0.4529(3) 0.29763(17) 0.101(4) Uani 1 1 d G . . . .
H55 H 0.2539 0.4780 0.2846 0.121 Uiso 1 1 calc R U . . .
C54 C 0.3255(3) 0.4259(3) 0.34664(15) 0.070(2) Uani 1 1 d G . . . .
H54 H 0.2734 0.4325 0.3671 0.084 Uiso 1 1 calc R U . . .
C53 C 0.4132(3) 0.3892(2) 0.36567(12) 0.0437(14) Uani 1 1 d G . . . .
C52 C 0.4893(2) 0.3796(2) 0.33567(14) 0.0447(14) Uani 1 1 d G . . . .
C58 C 0.5555(5) 0.3957(4) 0.2498(2) 0.068(2) Uani 1 1 d . . . . .
H58 H 0.6021 0.3588 0.2638 0.082 Uiso 1 1 calc R U . . .
C59 C 0.6243(7) 0.4566(4) 0.2474(3) 0.093(3) Uani 1 1 d . . . . .
H59A H 0.5807 0.4934 0.2332 0.139 Uiso 1 1 calc R U . . .
H59B H 0.6756 0.4474 0.2254 0.139 Uiso 1 1 calc R U . . .
H59C H 0.6602 0.4675 0.2822 0.139 Uiso 1 1 calc R U . . .
C60 C 0.5045(7) 0.3775(6) 0.1950(3) 0.112(4) Uani 1 1 d . . . . .
H60A H 0.4620 0.3383 0.1958 0.169 Uiso 1 1 calc R U . . .
H60B H 0.5584 0.3690 0.1742 0.169 Uiso 1 1 calc R U . . .
H60C H 0.4605 0.4136 0.1797 0.169 Uiso 1 1 calc R U . . .
C61 C 0.4258(4) 0.3633(3) 0.4204(2) 0.0341(11) Uani 1 1 d . . . . .
H61 H 0.4693 0.3229 0.4225 0.041 Uiso 1 1 calc R U . . .
C63 C 0.3234(4) 0.3455(3) 0.4375(2) 0.0503(15) Uani 1 1 d . . . . .
H63A H 0.3379 0.3235 0.4710 0.076 Uiso 1 1 calc R U . . .
H63B H 0.2833 0.3164 0.4120 0.076 Uiso 1 1 calc R U . . .
H63C H 0.2834 0.3853 0.4405 0.076 Uiso 1 1 calc R U . . .
C62 C 0.4829(4) 0.4128(3) 0.4583(2) 0.0515(15) Uani 1 1 d . . . . .
H62A H 0.4433 0.4536 0.4559 0.077 Uiso 1 1 calc R U . . .
H62B H 0.5518 0.4211 0.4499 0.077 Uiso 1 1 calc R U . . .
H62C H 0.4902 0.3955 0.4934 0.077 Uiso 1 1 calc R U . . .

loop_
_atom_site_aniso_label
_atom_site_aniso_U_11
_atom_site_aniso_U_22
_atom_site_aniso_U_33
_atom_site_aniso_U_23
_atom_site_aniso_U_13
_atom_site_aniso_U_12
Nd1 0.01718(9) 0.03203(11) 0.02353(10) 0.00570(12) 0.00375(7) -0.00149(11)
N1 0.0167(16) 0.035(2) 0.0260(18) 0.0020(16) 0.0065(14) -0.0031(15)
N2 0.022(2) 0.066(3) 0.027(2) -0.009(2) 0.0101(16) -0.017(2)
N3 0.0167(15) 0.0268(18) 0.0249(17) 0.0030(14) 0.0024(13) 0.0002(14)
N4 0.0203(15) 0.0311(19) 0.0271(16) 0.0039(17) 0.0070(12) 0.0021(16)
N5 0.0176(18) 0.041(2) 0.035(2) 0.0128(18) 0.0058(16) 0.0046(16)
N6 0.0179(17) 0.0277(19) 0.045(2) 0.0106(17) 0.0082(16) 0.0020(15)
C1 0.025(2) 0.045(3) 0.025(2) -0.003(2) 0.0063(17) -0.010(2)
C2 0.021(2) 0.031(2) 0.031(2) 0.0017(18) 0.0103(17) -0.0045(17)
C3 0.026(2) 0.045(3) 0.026(2) 0.003(2) 0.0076(18) -0.006(2)
C4 0.041(3) 0.043(3) 0.028(2) 0.004(2) 0.014(2) 0.001(2)
C5 0.042(3) 0.043(3) 0.040(3) 0.005(2) 0.023(2) 0.009(2)
C6 0.027(2) 0.037(3) 0.039(3) 0.007(2) 0.015(2) 0.006(2)
C7 0.0225(19) 0.0162(18) 0.034(2) -0.0021(17) 0.0111(17) -0.0062(15)
C8 0.0211(19) 0.0207(19) 0.033(2) 0.0018(17) 0.0059(17) 0.0006(16)
C9 0.025(2) 0.047(3) 0.042(3) 0.004(2) 0.003(2) 0.001(2)
C10 0.041(3) 0.040(3) 0.036(3) 0.009(2) 0.005(2) -0.003(2)
C11 0.026(2) 0.086(5) 0.027(2) 0.003(3) 0.004(2) -0.001(3)
C12 0.047(4) 0.133(7) 0.042(3) -0.014(4) 0.000(3) -0.030(4)
C13 0.047(3) 0.104(6) 0.041(3) 0.022(4) 0.005(3) 0.019(4)
C15 0.050(3) 0.065(4) 0.053(3) -0.034(3) 0.030(3) -0.038(3)
C14 0.027(2) 0.081(4) 0.032(3) -0.019(3) 0.016(2) -0.025(3)
C19 0.029(3) 0.106(6) 0.037(3) -0.020(3) 0.013(2) -0.028(3)
C18 0.032(3) 0.144(8) 0.060(4) -0.029(5) 0.016(3) -0.047(4)
C17 0.059(5) 0.147(9) 0.062(5) -0.042(5) 0.021(4) -0.071(5)
C16 0.073(5) 0.091(6) 0.074(5) -0.048(4) 0.041(4) -0.059(4)
C20 0.015(2) 0.124(6) 0.040(3) 0.001(4) 0.001(2) -0.005(3)
C21 0.026(3) 0.146(8) 0.072(4) -0.009(6) 0.010(3) 0.002(4)
C22 0.051(4) 0.164(10) 0.052(4) 0.016(5) 0.016(3) 0.018(5)
C23 0.063(4) 0.038(3) 0.079(5) -0.028(3) 0.045(4) -0.020(3)
C24 0.113(7) 0.070(5) 0.114(7) -0.041(5) 0.081(6) -0.018(5)
C25 0.089(5) 0.044(4) 0.097(6) -0.015(4) 0.053(5) -0.018(4)
C26 0.024(2) 0.023(2) 0.026(2) 0.0022(17) 0.0040(16) -0.0012(17)
C28 0.035(2) 0.022(2) 0.027(2) 0.0027(17) 0.0073(18) 0.0032(18)
C29 0.048(3) 0.030(2) 0.035(3) 0.008(2) 0.005(2) 0.015(2)
C30 0.032(3) 0.046(3) 0.038(3) 0.003(2) -0.003(2) 0.017(2)
C31 0.022(2) 0.037(3) 0.037(3) -0.001(2) -0.0031(19) 0.0069(19)
C32 0.023(2) 0.034(2) 0.029(2) -0.0054(19) 0.0036(18) 0.0029(18)
C27 0.0220(19) 0.0210(19) 0.026(2) 0.0025(16) 0.0036(16) 0.0060(16)
C36 0.040(3) 0.028(2) 0.042(3) 0.007(2) 0.009(2) -0.003(2)
C38 0.059(4) 0.051(4) 0.062(4) 0.009(3) 0.028(3) -0.004(3)
C37 0.076(5) 0.032(3) 0.064(4) -0.001(3) 0.022(4) -0.012(3)
C33 0.024(2) 0.025(2) 0.049(3) 0.008(2) 0.003(2) -0.0011(18)
C34 0.029(3) 0.045(3) 0.072(4) 0.012(3) 0.013(3) -0.006(2)
C35 0.050(3) 0.024(3) 0.084(5) -0.002(3) 0.021(3) -0.008(2)
C39 0.0265(19) 0.032(2) 0.0291(19) 0.009(2) 0.0105(16) 0.005(2)
C40 0.034(2) 0.033(2) 0.035(3) -0.002(2) 0.011(2) 0.002(2)
C41 0.058(4) 0.052(3) 0.042(3) -0.015(3) 0.023(3) -0.002(3)
C42 0.059(3) 0.050(4) 0.059(3) -0.019(3) 0.040(3) -0.010(3)
C43 0.034(3) 0.045(3) 0.052(3) -0.010(3) 0.024(2) -0.005(2)
C44 0.027(2) 0.031(2) 0.036(2) -0.001(2) 0.0120(19) -0.0011(19)
C45 0.024(2) 0.032(2) 0.038(3) -0.001(2) 0.0121(19) -0.0042(18)
C47 0.048(3) 0.038(3) 0.049(3) -0.015(3) 0.015(3) -0.006(3)
C46 0.029(3) 0.066(4) 0.062(4) -0.013(3) 0.012(3) -0.012(3)
C48 0.037(3) 0.046(3) 0.041(3) -0.009(2) 0.006(2) -0.006(2)
C49 0.055(4) 0.069(5) 0.053(4) -0.007(3) -0.007(3) 0.001(3)
C50 0.062(4) 0.041(3) 0.064(4) -0.013(3) 0.006(3) -0.007(3)
C51 0.023(2) 0.032(2) 0.043(3) 0.016(2) 0.0094(19) 0.0089(19)
C64 0.024(2) 0.022(2) 0.052(3) 0.014(2) 0.008(2) -0.0015(17)
C65 0.033(3) 0.029(3) 0.065(4) 0.010(2) 0.013(2) 0.003(2)
C66 0.045(3) 0.026(3) 0.087(5) 0.003(3) 0.018(3) -0.006(2)
C67 0.038(3) 0.033(3) 0.094(5) 0.008(3) 0.017(3) -0.010(2)
C68 0.029(3) 0.034(3) 0.081(4) 0.014(3) 0.019(3) -0.004(2)
C69 0.025(2) 0.0146(19) 0.065(3) 0.016(2) 0.013(2) 0.0083(17)
C70 0.023(2) 0.018(2) 0.057(3) 0.016(2) 0.014(2) 0.0036(17)
C71 0.048(3) 0.049(3) 0.054(4) 0.018(3) 0.016(3) 0.013(3)
C72 0.033(3) 0.044(3) 0.074(4) 0.010(3) 0.023(3) 0.005(2)
C73 0.042(3) 0.023(2) 0.071(4) 0.006(3) 0.017(3) 0.008(2)
C75 0.058(4) 0.042(3) 0.092(5) 0.016(3) 0.029(4) 0.020(3)
C74 0.069(5) 0.039(3) 0.078(5) -0.004(3) 0.020(4) 0.013(3)
C57 0.039(3) 0.112(6) 0.047(3) 0.041(4) 0.016(3) 0.041(4)
C56 0.064(5) 0.216(11) 0.061(5) 0.079(6) 0.029(4) 0.086(6)
C55 0.057(4) 0.184(10) 0.065(5) 0.053(6) 0.019(4) 0.080(6)
C54 0.034(3) 0.126(7) 0.054(4) 0.029(4) 0.017(3) 0.044(4)
C53 0.023(2) 0.067(4) 0.042(3) 0.019(3) 0.010(2) 0.013(2)
C52 0.026(2) 0.066(4) 0.044(3) 0.023(3) 0.009(2) 0.016(3)
C58 0.051(4) 0.110(6) 0.050(4) 0.047(4) 0.026(3) 0.045(4)
C59 0.105(6) 0.095(6) 0.097(6) 0.061(5) 0.069(5) 0.053(5)
C60 0.080(6) 0.220(13) 0.041(4) 0.035(6) 0.019(4) 0.053(7)
C61 0.024(2) 0.036(3) 0.044(3) 0.013(2) 0.012(2) 0.0073(19)
C63 0.036(3) 0.066(4) 0.054(4) 0.007(3) 0.021(3) 0.001(3)
C62 0.037(3) 0.061(4) 0.060(4) 0.011(3) 0.015(3) 0.002(3)

loop_
_atom_type_symbol
_atom_type_description
_atom_type_scat_dispersion_real
_atom_type_scat_dispersion_imag
_atom_type_scat_source
C C 0.0033 0.0016 'International Tables Vol C Tables 4.2.6.8 and 6.1.1.4'
H H 0.0000 0.0000 'International Tables Vol C Tables 4.2.6.8 and 6.1.1.4'
N N 0.0061 0.0033 'International Tables Vol C Tables 4.2.6.8 and 6.1.1.4'
Nd Nd -0.1943 3.0179 'International Tables Vol C Tables 4.2.6.8 and 6.1.1.4'

loop_
_geom_angle_atom_site_label_1
_geom_angle_atom_site_label_2
_geom_angle_atom_site_label_3
_geom_angle
_geom_angle_site_symmetry_1
_geom_angle_site_symmetry_3
_geom_angle_publ_flag
N1 Nd1 N4 144.20(13) . . ?
N2 Nd1 N1 55.09(12) . . ?
N2 Nd1 N3 110.99(14) . . ?
N2 Nd1 N4 103.30(13) . . ?
N2 Nd1 N5 102.42(14) . . ?
N2 Nd1 N6 142.69(14) . . ?
N3 Nd1 N1 102.60(12) . . ?
N3 Nd1 N4 55.10(11) . . ?
N3 Nd1 N5 142.29(13) . . ?
N3 Nd1 N6 101.83(12) . . ?
N5 Nd1 N1 110.78(13) . . ?
N5 Nd1 N4 101.17(13) . . ?
N5 Nd1 N6 55.34(12) . . ?
N6 Nd1 N1 101.49(13) . . ?
N6 Nd1 N4 109.93(14) . . ?
C1 N1 Nd1 91.2(3) . . ?
C1 N1 C2 115.0(4) . . ?
C2 N1 Nd1 153.8(3) . . ?
C1 N2 Nd1 92.4(3) . . ?
C1 N2 C14 115.4(4) . . ?
C14 N2 Nd1 152.1(3) . . ?
C26 N3 Nd1 92.0(3) . . ?
C26 N3 C27 114.6(4) . . ?
C27 N3 Nd1 153.4(3) . . ?
C26 N4 Nd1 91.3(3) . . ?
C26 N4 C39 114.5(3) . . ?
C39 N4 Nd1 154.2(3) . . ?
C51 N5 Nd1 91.0(3) . . ?
C51 N5 C52 115.0(4) . . ?
C52 N5 Nd1 154.1(3) . . ?
C51 N6 Nd1 90.7(3) . . ?
C51 N6 C64 115.4(4) . . ?
C64 N6 Nd1 153.9(3) . . ?
N1 C1 H1 119.4 . . ?
N2 C1 N1 121.3(5) . . ?
N2 C1 H1 119.4 . . ?
C3 C2 N1 121.5(4) . . ?
C7 C2 N1 118.4(4) . . ?
C7 C2 C3 120.0(4) . . ?
C2 C3 C11 123.5(4) . . ?
C4 C3 C2 118.5(4) . . ?
C4 C3 C11 117.9(4) . . ?
C3 C4 H4 119.1 . . ?
C5 C4 C3 121.8(5) . . ?
C5 C4 H4 119.1 . . ?
C4 C5 H5 120.4 . . ?
C6 C5 C4 119.3(4) . . ?
C6 C5 H5 120.4 . . ?
C5 C6 H6 119.1 . . ?
C5 C6 C7 121.8(5) . . ?
C7 C6 H6 119.1 . . ?
C2 C7 C8 120.8(4) . . ?
C6 C7 C2 118.6(4) . . ?
C6 C7 C8 120.4(4) . . ?
C7 C8 H8 107.5 . . ?
C7 C8 C9 114.4(4) . . ?
C7 C8 C10 110.9(4) . . ?
C9 C8 H8 107.5 . . ?
C10 C8 H8 107.5 . . ?
C10 C8 C9 108.8(4) . . ?
C8 C9 H9A 109.5 . . ?
C8 C9 H9B 109.5 . . ?
C8 C9 H9C 109.5 . . ?
H9A C9 H9B 109.5 . . ?
H9A C9 H9C 109.5 . . ?
H9B C9 H9C 109.5 . . ?
C8 C10 H10A 109.5 . . ?
C8 C10 H10B 109.5 . . ?
C8 C10 H10C 109.5 . . ?
H10A C10 H10B 109.5 . . ?
H10A C10 H10C 109.5 . . ?
H10B C10 H10C 109.5 . . ?
C3 C11 H11 108.1 . . ?
C3 C11 C12 111.5(6) . . ?
C3 C11 C13 112.6(4) . . ?
C12 C11 H11 108.1 . . ?
C13 C11 H11 108.1 . . ?
C13 C11 C12 108.3(5) . . ?
C11 C12 H12A 109.5 . . ?
C11 C12 H12B 109.5 . . ?
C11 C12 H12C 109.5 . . ?
H12A C12 H12B 109.5 . . ?
H12A C12 H12C 109.5 . . ?
H12B C12 H12C 109.5 . . ?
C11 C13 H13A 109.5 . . ?
C11 C13 H13B 109.5 . . ?
C11 C13 H13C 109.5 . . ?
H13A C13 H13B 109.5 . . ?
H13A C13 H13C 109.5 . . ?
H13B C13 H13C 109.5 . . ?
C14 C15 C16 120.0 . . ?
C14 C15 C23 123.7(3) . . ?
C16 C15 C23 116.3(3) . . ?
C15 C14 N2 122.5(3) . . ?
C15 C14 C19 120.0 . . ?
C19 C14 N2 117.5(3) . . ?
C14 C19 C20 121.8(3) . . ?
C18 C19 C14 120.0 . . ?
C18 C19 C20 118.1(3) . . ?
C19 C18 H18 120.0 . . ?
C17 C18 C19 120.0 . . ?
C17 C18 H18 120.0 . . ?
C18 C17 H17 120.0 . . ?
C18 C17 C16 120.0 . . ?
C16 C17 H17 120.0 . . ?
C15 C16 H16 120.0 . . ?
C17 C16 C15 120.0 . . ?
C17 C16 H16 120.0 . . ?
C19 C20 H20 107.1 . . ?
C19 C20 C21 115.7(6) . . ?
C21 C20 H20 107.1 . . ?
C22 C20 C19 111.3(6) . . ?
C22 C20 H20 107.1 . . ?
C22 C20 C21 108.1(6) . . ?
C20 C21 H21A 109.5 . . ?
C20 C21 H21B 109.5 . . ?
C20 C21 H21C 109.5 . . ?
H21A C21 H21B 109.5 . . ?
H21A C21 H21C 109.5 . . ?
H21B C21 H21C 109.5 . . ?
C20 C22 H22A 109.5 . . ?
C20 C22 H22B 109.5 . . ?
C20 C22 H22C 109.5 . . ?
H22A C22 H22B 109.5 . . ?
H22A C22 H22C 109.5 . . ?
H22B C22 H22C 109.5 . . ?
C15 C23 H23 108.0 . . ?
C15 C23 C24 112.2(6) . . ?
C15 C23 C25 113.7(5) . . ?
C24 C23 H23 108.0 . . ?
C24 C23 C25 106.8(6) . . ?
C25 C23 H23 108.0 . . ?
C23 C24 H24A 109.5 . . ?
C23 C24 H24B 109.5 . . ?
C23 C24 H24C 109.5 . . ?
H24A C24 H24B 109.5 . . ?
H24A C24 H24C 109.5 . . ?
H24B C24 H24C 109.5 . . ?
C23 C25 H25A 109.5 . . ?
C23 C25 H25B 109.5 . . ?
C23 C25 H25C 109.5 . . ?
H25A C25 H25B 109.5 . . ?
H25A C25 H25C 109.5 . . ?
H25B C25 H25C 109.5 . . ?
N3 C26 H26 119.2 . . ?
N4 C26 N3 121.6(4) . . ?
N4 C26 H26 119.2 . . ?
C29 C28 C36 118.0(4) . . ?
C27 C28 C29 118.1(4) . . ?
C27 C28 C36 123.9(4) . . ?
C28 C29 H29 119.2 . . ?
C30 C29 C28 121.6(5) . . ?
C30 C29 H29 119.2 . . ?
C29 C30 H30 120.2 . . ?
C31 C30 C29 119.7(4) . . ?
C31 C30 H30 120.2 . . ?
C30 C31 H31 119.2 . . ?
C30 C31 C32 121.7(5) . . ?
C32 C31 H31 119.2 . . ?
C31 C32 C27 118.6(4) . . ?
C31 C32 C33 120.2(4) . . ?
C27 C32 C33 121.2(4) . . ?
C28 C27 N3 121.6(4) . . ?
C28 C27 C32 120.5(4) . . ?
C32 C27 N3 118.0(4) . . ?
C28 C36 H36 108.1 . . ?
C28 C36 C38 111.9(5) . . ?
C38 C36 H36 108.1 . . ?
C37 C36 C28 111.8(5) . . ?
C37 C36 H36 108.1 . . ?
C37 C36 C38 108.8(5) . . ?
C36 C38 H38A 109.5 . . ?
C36 C38 H38B 109.5 . . ?
C36 C38 H38C 109.5 . . ?
H38A C38 H38B 109.5 . . ?
H38A C38 H38C 109.5 . . ?
H38B C38 H38C 109.5 . . ?
C36 C37 H37A 109.5 . . ?
C36 C37 H37B 109.5 . . ?
C36 C37 H37C 109.5 . . ?
H37A C37 H37B 109.5 . . ?
H37A C37 H37C 109.5 . . ?
H37B C37 H37C 109.5 . . ?
C32 C33 H33 108.0 . . ?
C32 C33 C34 114.0(4) . . ?
C32 C33 C35 109.6(4) . . ?
C34 C33 H33 108.0 . . ?
C34 C33 C35 109.1(4) . . ?
C35 C33 H33 108.0 . . ?
C33 C34 H34A 109.5 . . ?
C33 C34 H34B 109.5 . . ?
C33 C34 H34C 109.5 . . ?
H34A C34 H34B 109.5 . . ?
H34A C34 H34C 109.5 . . ?
H34B C34 H34C 109.5 . . ?
C33 C35 H35A 109.5 . . ?
C33 C35 H35B 109.5 . . ?
C33 C35 H35C 109.5 . . ?
H35A C35 H35B 109.5 . . ?
H35A C35 H35C 109.5 . . ?
H35B C35 H35C 109.5 . . ?
C40 C39 N4 122.8(4) . . ?
C40 C39 C44 120.8(4) . . ?
C44 C39 N4 116.1(4) . . ?
C39 C40 C41 118.8(5) . . ?
C39 C40 C48 123.9(4) . . ?
C41 C40 C48 117.2(5) . . ?
C40 C41 H41 119.3 . . ?
C42 C41 C40 121.5(5) . . ?
C42 C41 H41 119.3 . . ?
C41 C42 H42 120.3 . . ?
C41 C42 C43 119.5(5) . . ?
C43 C42 H42 120.3 . . ?
C42 C43 H43 119.1 . . ?
C42 C43 C44 121.7(5) . . ?
C44 C43 H43 119.1 . . ?
C39 C44 C45 122.3(4) . . ?
C43 C44 C39 117.6(4) . . ?
C43 C44 C45 120.0(4) . . ?
C44 C45 H45 107.6 . . ?
C44 C45 C47 110.8(4) . . ?
C44 C45 C46 113.7(4) . . ?
C47 C45 H45 107.6 . . ?
C47 C45 C46 109.5(4) . . ?
C46 C45 H45 107.6 . . ?
C45 C47 H47A 109.5 . . ?
C45 C47 H47B 109.5 . . ?
C45 C47 H47C 109.5 . . ?
H47A C47 H47B 109.5 . . ?
H47A C47 H47C 109.5 . . ?
H47B C47 H47C 109.5 . . ?
C45 C46 H46A 109.5 . . ?
C45 C46 H46B 109.5 . . ?
C45 C46 H46C 109.5 . . ?
H46A C46 H46B 109.5 . . ?
H46A C46 H46C 109.5 . . ?
H46B C46 H46C 109.5 . . ?
C40 C48 H48 108.0 . . ?
C40 C48 C49 112.0(5) . . ?
C40 C48 C50 113.1(5) . . ?
C49 C48 H48 108.0 . . ?
C50 C48 H48 108.0 . . ?
C50 C48 C49 107.6(5) . . ?
C48 C49 H49A 109.5 . . ?
C48 C49 H49B 109.5 . . ?
C48 C49 H49C 109.5 . . ?
H49A C49 H49B 109.5 . . ?
H49A C49 H49C 109.5 . . ?
H49B C49 H49C 109.5 . . ?
C48 C50 H50A 109.5 . . ?
C48 C50 H50B 109.5 . . ?
C48 C50 H50C 109.5 . . ?
H50A C50 H50B 109.5 . . ?
H50A C50 H50C 109.5 . . ?
H50B C50 H50C 109.5 . . ?
N5 C51 N6 123.0(4) . . ?
N5 C51 H51 118.5 . . ?
N6 C51 H51 118.5 . . ?
C65 C64 N6 121.2(4) . . ?
C65 C64 C69 120.1(4) . . ?
C69 C64 N6 118.7(4) . . ?
C64 C65 C66 118.6(5) . . ?
C64 C65 C73 124.6(5) . . ?
C66 C65 C73 116.8(5) . . ?
C65 C66 H66 119.7 . . ?
C67 C66 C65 120.7(6) . . ?
C67 C66 H66 119.7 . . ?
C66 C67 H67 119.9 . . ?
C68 C67 C66 120.1(5) . . ?
C68 C67 H67 119.9 . . ?
C67 C68 H68 119.4 . . ?
C67 C68 C69 121.3(5) . . ?
C69 C68 H68 119.4 . . ?
C64 C69 C70 120.6(4) . . ?
C68 C69 C64 119.2(5) . . ?
C68 C69 C70 120.1(5) . . ?
C69 C70 H70 107.8 . . ?
C71 C70 C69 110.8(4) . . ?
C71 C70 H70 107.8 . . ?
C71 C70 C72 108.5(5) . . ?
C72 C70 C69 113.8(4) . . ?
C72 C70 H70 107.8 . . ?
C70 C71 H71A 109.5 . . ?
C70 C71 H71B 109.5 . . ?
C70 C71 H71C 109.5 . . ?
H71A C71 H71B 109.5 . . ?
H71A C71 H71C 109.5 . . ?
H71B C71 H71C 109.5 . . ?
C70 C72 H72A 109.5 . . ?
C70 C72 H72B 109.5 . . ?
C70 C72 H72C 109.5 . . ?
H72A C72 H72B 109.5 . . ?
H72A C72 H72C 109.5 . . ?
H72B C72 H72C 109.5 . . ?
C65 C73 H73 107.9 . . ?
C65 C73 C75 112.2(5) . . ?
C65 C73 C74 113.5(5) . . ?
C75 C73 H73 107.9 . . ?
C74 C73 H73 107.9 . . ?
C74 C73 C75 107.1(5) . . ?
C73 C75 H75A 109.5 . . ?
C73 C75 H75B 109.5 . . ?
C73 C75 H75C 109.5 . . ?
H75A C75 H75B 109.5 . . ?
H75A C75 H75C 109.5 . . ?
H75B C75 H75C 109.5 . . ?
C73 C74 H74A 109.5 . . ?
C73 C74 H74B 109.5 . . ?
C73 C74 H74C 109.5 . . ?
H74A C74 H74B 109.5 . . ?
H74A C74 H74C 109.5 . . ?
H74B C74 H74C 109.5 . . ?
C56 C57 C52 120.0 . . ?
C56 C57 C58 116.4(3) . . ?
C52 C57 C58 123.5(3) . . ?
C57 C56 H56 120.0 . . ?
C57 C56 C55 120.0 . . ?
C55 C56 H56 120.0 . . ?
C56 C55 H55 120.0 . . ?
C54 C55 C56 120.0 . . ?
C54 C55 H55 120.0 . . ?
C55 C54 H54 120.0 . . ?
C55 C54 C53 120.0 . . ?
C53 C54 H54 120.0 . . ?
C54 C53 C52 120.0 . . ?
C54 C53 C61 118.5(3) . . ?
C52 C53 C61 121.4(3) . . ?
C57 C52 N5 121.0(3) . . ?
C53 C52 N5 118.8(3) . . ?
C53 C52 C57 120.0 . . ?
C57 C58 H58 107.6 . . ?
C57 C58 C59 111.2(6) . . ?
C59 C58 H58 107.6 . . ?
C60 C58 C57 113.9(6) . . ?
C60 C58 H58 107.6 . . ?
C60 C58 C59 108.7(6) . . ?
C58 C59 H59A 109.5 . . ?
C58 C59 H59B 109.5 . . ?
C58 C59 H59C 109.5 . . ?
H59A C59 H59B 109.5 . . ?
H59A C59 H59C 109.5 . . ?
H59B C59 H59C 109.5 . . ?
C58 C60 H60A 109.5 . . ?
C58 C60 H60B 109.5 . . ?
C58 C60 H60C 109.5 . . ?
H60A C60 H60B 109.5 . . ?
H60A C60 H60C 109.5 . . ?
H60B C60 H60C 109.5 . . ?
C53 C61 H61 107.8 . . ?
C53 C61 C63 114.1(4) . . ?
C53 C61 C62 110.4(4) . . ?
C63 C61 H61 107.8 . . ?
C62 C61 H61 107.8 . . ?
C62 C61 C63 108.7(5) . . ?
C61 C63 H63A 109.5 . . ?
C61 C63 H63B 109.5 . . ?
C61 C63 H63C 109.5 . . ?
H63A C63 H63B 109.5 . . ?
H63A C63 H63C 109.5 . . ?
H63B C63 H63C 109.5 . . ?
C61 C62 H62A 109.5 . . ?
C61 C62 H62B 109.5 . . ?
C61 C62 H62C 109.5 . . ?
H62A C62 H62B 109.5 . . ?
H62A C62 H62C 109.5 . . ?
H62B C62 H62C 109.5 . . ?

loop_
_geom_bond_atom_site_label_1
_geom_bond_atom_site_label_2
_geom_bond_distance
_geom_bond_site_symmetry_2
_geom_bond_publ_flag
Nd1 N1 2.507(4) . ?
Nd1 N2 2.481(4) . ?
Nd1 N3 2.485(3) . ?
Nd1 N4 2.508(3) . ?
Nd1 N5 2.494(4) . ?
Nd1 N6 2.495(4) . ?
N1 C1 1.325(5) . ?
N1 C2 1.430(5) . ?
N2 C1 1.322(6) . ?
N2 C14 1.438(5) . ?
N3 C26 1.329(5) . ?
N3 C27 1.441(5) . ?
N4 C26 1.316(5) . ?
N4 C39 1.449(5) . ?
N5 C51 1.312(6) . ?
N5 C52 1.435(4) . ?
N6 C51 1.324(5) . ?
N6 C64 1.431(6) . ?
C1 H1 0.9500 . ?
C2 C3 1.416(6) . ?
C2 C7 1.415(6) . ?
C3 C4 1.391(6) . ?
C3 C11 1.523(7) . ?
C4 H4 0.9500 . ?
C4 C5 1.383(7) . ?
C5 H5 0.9500 . ?
C5 C6 1.379(7) . ?
C6 H6 0.9500 . ?
C6 C7 1.395(6) . ?
C7 C8 1.500(6) . ?
C8 H8 1.0000 . ?
C8 C9 1.535(6) . ?
C8 C10 1.524(6) . ?
C9 H9A 0.9800 . ?
C9 H9B 0.9800 . ?
C9 H9C 0.9800 . ?
C10 H10A 0.9800 . ?
C10 H10B 0.9800 . ?
C10 H10C 0.9800 . ?
C11 H11 1.0000 . ?
C11 C12 1.542(9) . ?
C11 C13 1.529(8) . ?
C12 H12A 0.9800 . ?
C12 H12B 0.9800 . ?
C12 H12C 0.9800 . ?
C13 H13A 0.9800 . ?
C13 H13B 0.9800 . ?
C13 H13C 0.9800 . ?
C15 C14 1.3900 . ?
C15 C16 1.3900 . ?
C15 C23 1.524(8) . ?
C14 C19 1.3900 . ?
C19 C18 1.3900 . ?
C19 C20 1.528(9) . ?
C18 H18 0.9500 . ?
C18 C17 1.3900 . ?
C17 H17 0.9500 . ?
C17 C16 1.3900 . ?
C16 H16 0.9500 . ?
C20 H20 1.0000 . ?
C20 C21 1.536(8) . ?
C20 C22 1.522(9) . ?
C21 H21A 0.9800 . ?
C21 H21B 0.9800 . ?
C21 H21C 0.9800 . ?
C22 H22A 0.9800 . ?
C22 H22B 0.9800 . ?
C22 H22C 0.9800 . ?
C23 H23 1.0000 . ?
C23 C24 1.540(8) . ?
C23 C25 1.541(9) . ?
C24 H24A 0.9800 . ?
C24 H24B 0.9800 . ?
C24 H24C 0.9800 . ?
C25 H25A 0.9800 . ?
C25 H25B 0.9800 . ?
C25 H25C 0.9800 . ?
C26 H26 0.9500 . ?
C28 C29 1.405(7) . ?
C28 C27 1.402(6) . ?
C28 C36 1.525(7) . ?
C29 H29 0.9500 . ?
C29 C30 1.376(8) . ?
C30 H30 0.9500 . ?
C30 C31 1.370(7) . ?
C31 H31 0.9500 . ?
C31 C32 1.389(6) . ?
C32 C27 1.413(6) . ?
C32 C33 1.511(6) . ?
C36 H36 1.0000 . ?
C36 C38 1.534(8) . ?
C36 C37 1.519(8) . ?
C38 H38A 0.9800 . ?
C38 H38B 0.9800 . ?
C38 H38C 0.9800 . ?
C37 H37A 0.9800 . ?
C37 H37B 0.9800 . ?
C37 H37C 0.9800 . ?
C33 H33 1.0000 . ?
C33 C34 1.522(7) . ?
C33 C35 1.527(7) . ?
C34 H34A 0.9800 . ?
C34 H34B 0.9800 . ?
C34 H34C 0.9800 . ?
C35 H35A 0.9800 . ?
C35 H35B 0.9800 . ?
C35 H35C 0.9800 . ?
C39 C40 1.391(7) . ?
C39 C44 1.422(6) . ?
C40 C41 1.394(7) . ?
C40 C48 1.520(7) . ?
C41 H41 0.9500 . ?
C41 C42 1.375(8) . ?
C42 H42 0.9500 . ?
C42 C43 1.382(8) . ?
C43 H43 0.9500 . ?
C43 C44 1.397(6) . ?
C44 C45 1.510(7) . ?
C45 H45 1.0000 . ?
C45 C47 1.516(7) . ?
C45 C46 1.527(7) . ?
C47 H47A 0.9800 . ?
C47 H47B 0.9800 . ?
C47 H47C 0.9800 . ?
C46 H46A 0.9800 . ?
C46 H46B 0.9800 . ?
C46 H46C 0.9800 . ?
C48 H48 1.0000 . ?
C48 C49 1.548(8) . ?
C48 C50 1.523(8) . ?
C49 H49A 0.9800 . ?
C49 H49B 0.9800 . ?
C49 H49C 0.9800 . ?
C50 H50A 0.9800 . ?
C50 H50B 0.9800 . ?
C50 H50C 0.9800 . ?
C51 H51 0.9500 . ?
C64 C65 1.401(7) . ?
C64 C69 1.403(7) . ?
C65 C66 1.405(7) . ?
C65 C73 1.517(8) . ?
C66 H66 0.9500 . ?
C66 C67 1.380(8) . ?
C67 H67 0.9500 . ?
C67 C68 1.365(8) . ?
C68 H68 0.9500 . ?
C68 C69 1.386(7) . ?
C69 C70 1.530(7) . ?
C70 H70 1.0000 . ?
C70 C71 1.521(7) . ?
C70 C72 1.526(6) . ?
C71 H71A 0.9800 . ?
C71 H71B 0.9800 . ?
C71 H71C 0.9800 . ?
C72 H72A 0.9800 . ?
C72 H72B 0.9800 . ?
C72 H72C 0.9800 . ?
C73 H73 1.0000 . ?
C73 C75 1.552(8) . ?
C73 C74 1.520(9) . ?
C75 H75A 0.9800 . ?
C75 H75B 0.9800 . ?
C75 H75C 0.9800 . ?
C74 H74A 0.9800 . ?
C74 H74B 0.9800 . ?
C74 H74C 0.9800 . ?
C57 C56 1.3900 . ?
C57 C52 1.3900 . ?
C57 C58 1.543(6) . ?
C56 H56 0.9500 . ?
C56 C55 1.3900 . ?
C55 H55 0.9500 . ?
C55 C54 1.3900 . ?
C54 H54 0.9500 . ?
C54 C53 1.3900 . ?
C53 C52 1.3900 . ?
C53 C61 1.521(5) . ?
C58 H58 1.0000 . ?
C58 C59 1.546(12) . ?
C58 C60 1.527(11) . ?
C59 H59A 0.9800 . ?
C59 H59B 0.9800 . ?
C59 H59C 0.9800 . ?
C60 H60A 0.9800 . ?
C60 H60B 0.9800 . ?
C60 H60C 0.9800 . ?
C61 H61 1.0000 . ?
C61 C63 1.530(7) . ?
C61 C62 1.524(8) . ?
C63 H63A 0.9800 . ?
C63 H63B 0.9800 . ?
C63 H63C 0.9800 . ?
C62 H62A 0.9800 . ?
C62 H62B 0.9800 . ?
C62 H62C 0.9800 . ?

loop_
_geom_torsion_atom_site_label_1
_geom_torsion_atom_site_label_2
_geom_torsion_atom_site_label_3
_geom_torsion_atom_site_label_4
_geom_torsion
_geom_torsion_site_symmetry_1
_geom_torsion_site_symmetry_2
_geom_torsion_site_symmetry_3
_geom_torsion_site_symmetry_4
_geom_torsion_publ_flag
Nd1 N1 C1 N2 0.3(5) . . . . ?
Nd1 N1 C2 C3 -118.2(6) . . . . ?
Nd1 N1 C2 C7 60.5(8) . . . . ?
Nd1 N2 C1 N1 -0.3(5) . . . . ?
Nd1 N2 C14 C15 -117.0(7) . . . . ?
Nd1 N2 C14 C19 63.8(8) . . . . ?
Nd1 N3 C26 N4 -0.2(4) . . . . ?
Nd1 N3 C27 C28 -115.7(6) . . . . ?
Nd1 N3 C27 C32 65.6(8) . . . . ?
Nd1 N4 C26 N3 0.2(4) . . . . ?
Nd1 N4 C39 C40 -122.3(6) . . . . ?
Nd1 N4 C39 C44 63.1(9) . . . . ?
Nd1 N5 C51 N6 1.0(5) . . . . ?
Nd1 N5 C52 C57 -120.1(6) . . . . ?
Nd1 N5 C52 C53 64.6(8) . . . . ?
Nd1 N6 C51 N5 -1.0(5) . . . . ?
Nd1 N6 C64 C65 -117.4(7) . . . . ?
Nd1 N6 C64 C69 64.0(9) . . . . ?
N1 C2 C3 C4 -178.4(4) . . . . ?
N1 C2 C3 C11 1.1(8) . . . . ?
N1 C2 C7 C6 179.2(4) . . . . ?
N1 C2 C7 C8 4.6(6) . . . . ?
N2 C14 C19 C18 179.3(3) . . . . ?
N2 C14 C19 C20 2.3(4) . . . . ?
N4 C39 C40 C41 -173.1(5) . . . . ?
N4 C39 C40 C48 8.1(8) . . . . ?
N4 C39 C44 C43 174.3(4) . . . . ?
N4 C39 C44 C45 -2.7(7) . . . . ?
N6 C64 C65 C66 -176.9(5) . . . . ?
N6 C64 C65 C73 2.2(8) . . . . ?
N6 C64 C69 C68 177.0(5) . . . . ?
N6 C64 C69 C70 0.2(7) . . . . ?
C1 N1 C2 C3 60.7(6) . . . . ?
C1 N1 C2 C7 -120.6(5) . . . . ?
C1 N2 C14 C15 60.4(5) . . . . ?
C1 N2 C14 C19 -118.9(4) . . . . ?
C2 N1 C1 N2 -179.3(5) . . . . ?
C2 C3 C4 C5 -2.1(8) . . . . ?
C2 C3 C11 C12 -105.5(6) . . . . ?
C2 C3 C11 C13 132.5(6) . . . . ?
C2 C7 C8 C9 -158.4(4) . . . . ?
C2 C7 C8 C10 78.2(5) . . . . ?
C3 C2 C7 C6 -2.0(7) . . . . ?
C3 C2 C7 C8 -176.6(4) . . . . ?
C3 C4 C5 C6 0.5(8) . . . . ?
C4 C3 C11 C12 74.1(6) . . . . ?
C4 C3 C11 C13 -47.9(7) . . . . ?
C4 C5 C6 C7 0.4(8) . . . . ?
C5 C6 C7 C2 0.3(7) . . . . ?
C5 C6 C7 C8 175.0(5) . . . . ?
C6 C7 C8 C9 27.1(6) . . . . ?
C6 C7 C8 C10 -96.3(5) . . . . ?
C7 C2 C3 C4 2.9(7) . . . . ?
C7 C2 C3 C11 -177.6(5) . . . . ?
C11 C3 C4 C5 178.3(5) . . . . ?
C15 C14 C19 C18 0.0 . . . . ?
C15 C14 C19 C20 -177.0(4) . . . . ?
C14 N2 C1 N1 -179.0(4) . . . . ?
C14 C15 C16 C17 0.0 . . . . ?
C14 C15 C23 C24 -108.2(5) . . . . ?
C14 C15 C23 C25 130.4(4) . . . . ?
C14 C19 C18 C17 0.0 . . . . ?
C14 C19 C20 C21 -157.6(4) . . . . ?
C14 C19 C20 C22 78.5(5) . . . . ?
C19 C18 C17 C16 0.0 . . . . ?
C18 C19 C20 C21 25.4(6) . . . . ?
C18 C19 C20 C22 -98.5(5) . . . . ?
C18 C17 C16 C15 0.0 . . . . ?
C16 C15 C14 N2 -179.3(4) . . . . ?
C16 C15 C14 C19 0.0 . . . . ?
C16 C15 C23 C24 73.3(5) . . . . ?
C16 C15 C23 C25 -48.0(6) . . . . ?
C20 C19 C18 C17 177.1(4) . . . . ?
C23 C15 C14 N2 2.3(5) . . . . ?
C23 C15 C14 C19 -178.4(4) . . . . ?
C23 C15 C16 C17 178.5(4) . . . . ?
C26 N3 C27 C28 61.2(5) . . . . ?
C26 N3 C27 C32 -117.5(4) . . . . ?
C26 N4 C39 C40 56.1(6) . . . . ?
C26 N4 C39 C44 -118.6(5) . . . . ?
C28 C29 C30 C31 0.2(8) . . . . ?
C29 C28 C27 N3 -177.4(4) . . . . ?
C29 C28 C27 C32 1.3(7) . . . . ?
C29 C28 C36 C38 74.0(6) . . . . ?
C29 C28 C36 C37 -48.4(6) . . . . ?
C29 C30 C31 C32 0.8(8) . . . . ?
C30 C31 C32 C27 -0.7(7) . . . . ?
C30 C31 C32 C33 176.6(5) . . . . ?
C31 C32 C27 N3 178.4(4) . . . . ?
C31 C32 C27 C28 -0.3(7) . . . . ?
C31 C32 C33 C34 27.0(7) . . . . ?
C31 C32 C33 C35 -95.6(5) . . . . ?
C27 N3 C26 N4 -178.8(4) . . . . ?
C27 C28 C29 C30 -1.2(7) . . . . ?
C27 C28 C36 C38 -105.7(5) . . . . ?
C27 C28 C36 C37 132.0(5) . . . . ?
C27 C32 C33 C34 -155.8(5) . . . . ?
C27 C32 C33 C35 81.7(5) . . . . ?
C36 C28 C29 C30 179.1(5) . . . . ?
C36 C28 C27 N3 2.2(7) . . . . ?
C36 C28 C27 C32 -179.1(4) . . . . ?
C33 C32 C27 N3 1.1(6) . . . . ?
C33 C32 C27 C28 -177.6(4) . . . . ?
C39 N4 C26 N3 -179.1(4) . . . . ?
C39 C40 C41 C42 -1.2(9) . . . . ?
C39 C40 C48 C49 -108.6(6) . . . . ?
C39 C40 C48 C50 129.6(6) . . . . ?
C39 C44 C45 C47 78.5(6) . . . . ?
C39 C44 C45 C46 -157.7(5) . . . . ?
C40 C39 C44 C43 -0.5(7) . . . . ?
C40 C39 C44 C45 -177.5(5) . . . . ?
C40 C41 C42 C43 0.3(10) . . . . ?
C41 C40 C48 C49 72.7(7) . . . . ?
C41 C40 C48 C50 -49.1(7) . . . . ?
C41 C42 C43 C44 0.5(10) . . . . ?
C42 C43 C44 C39 -0.4(8) . . . . ?
C42 C43 C44 C45 176.7(5) . . . . ?
C43 C44 C45 C47 -98.4(6) . . . . ?
C43 C44 C45 C46 25.3(7) . . . . ?
C44 C39 C40 C41 1.3(8) . . . . ?
C44 C39 C40 C48 -177.5(5) . . . . ?
C48 C40 C41 C42 177.6(6) . . . . ?
C51 N5 C52 C57 59.7(6) . . . . ?
C51 N5 C52 C53 -115.6(4) . . . . ?
C51 N6 C64 C65 57.3(7) . . . . ?
C51 N6 C64 C69 -121.3(5) . . . . ?
C64 N6 C51 N5 -178.6(5) . . . . ?
C64 C65 C66 C67 -0.2(9) . . . . ?
C64 C65 C73 C75 -110.4(6) . . . . ?
C64 C65 C73 C74 127.9(6) . . . . ?
C64 C69 C70 C71 77.5(6) . . . . ?
C64 C69 C70 C72 -159.9(5) . . . . ?
C65 C64 C69 C68 -1.6(8) . . . . ?
C65 C64 C69 C70 -178.4(5) . . . . ?
C65 C66 C67 C68 -1.2(10) . . . . ?
C66 C65 C73 C75 68.8(7) . . . . ?
C66 C65 C73 C74 -52.9(7) . . . . ?
C66 C67 C68 C69 1.2(10) . . . . ?
C67 C68 C69 C64 0.2(9) . . . . ?
C67 C68 C69 C70 176.9(5) . . . . ?
C68 C69 C70 C71 -99.3(6) . . . . ?
C68 C69 C70 C72 23.3(7) . . . . ?
C69 C64 C65 C66 1.6(8) . . . . ?
C69 C64 C65 C73 -179.3(5) . . . . ?
C73 C65 C66 C67 -179.4(6) . . . . ?
C57 C56 C55 C54 0.0 . . . . ?
C56 C57 C52 N5 -175.3(5) . . . . ?
C56 C57 C52 C53 0.0 . . . . ?
C56 C57 C58 C59 78.8(6) . . . . ?
C56 C57 C58 C60 -44.3(8) . . . . ?
C56 C55 C54 C53 0.0 . . . . ?
C55 C54 C53 C52 0.0 . . . . ?
C55 C54 C53 C61 177.0(5) . . . . ?
C54 C53 C52 N5 175.4(5) . . . . ?
C54 C53 C52 C57 0.0 . . . . ?
C54 C53 C61 C63 33.4(6) . . . . ?
C54 C53 C61 C62 -89.2(5) . . . . ?
C52 N5 C51 N6 -179.0(4) . . . . ?
C52 C57 C56 C55 0.0 . . . . ?
C52 C57 C58 C59 -104.1(6) . . . . ?
C52 C57 C58 C60 132.7(6) . . . . ?
C52 C53 C61 C63 -149.7(4) . . . . ?
C52 C53 C61 C62 87.7(5) . . . . ?
C58 C57 C56 C55 177.2(6) . . . . ?
C58 C57 C52 N5 7.8(7) . . . . ?
C58 C57 C52 C53 -176.9(6) . . . . ?
C61 C53 C52 N5 -1.5(5) . . . . ?
C61 C53 C52 C57 -176.9(5) . . . . ?
